data_4031860
loop_
_publ_author_name
'Motiwala, Hashim F.'
'Charaschanya, Manwika'
'Day, Victor W.'
'Aub\'e, Jeffrey'

_publ_section_title
;
 Remodeling and Enhancing Schmidt Reaction Pathways in
 Hexafluoroisopropanol.
;
_journal_issue 4
_journal_name_full 'The Journal of organic chemistry'
_journal_page_first 1593
_journal_page_last 1609
_journal_paper_doi 10.1021/acs.joc.5b02764
_journal_volume 81
_journal_year 2016
_chemical_formula_sum 'C15 H14 N2 O2'
_chemical_formula_weight 254.28
_space_group_crystal_system monoclinic
_space_group_IT_number 14
_space_group_name_Hall '-P 2ybc'
_space_group_name_H-M_alt 'P 1 21/c 1'
_symmetry_space_group_name_Hall '-P 2ybc'
_symmetry_space_group_name_H-M 'P 1 21/c 1'
_atom_sites_solution_hydrogens mixed
_audit_creation_method SHELXL-2014/7
_cell_angle_alpha 90
_cell_angle_beta 99.3230(10)
_cell_angle_gamma 90
_cell_formula_units_Z 4
_cell_length_a 12.8994(7)
_cell_length_b 10.6296(5)
_cell_length_c 9.5520(5)
_cell_measurement_reflns_used 6772
_cell_measurement_temperature 100(2)
_cell_measurement_theta_max 68.01
_cell_measurement_theta_min 4.16
_cell_volume 1292.43(11)
_computing_cell_refinement 'Bruker SAINT'
_computing_data_collection 'Bruker APEX2'
_computing_data_reduction 'Bruker SAINT'
_computing_molecular_graphics 'Bruker SHELXTL'
_computing_publication_material 'Bruker SHELXTL'
_computing_structure_refinement 'SHELXL-2014/7 (Sheldrick, 2014)'
_computing_structure_solution 'Bruker SHELXTL'
_diffrn_ambient_temperature 100(2)
_diffrn_measured_fraction_theta_full 0.983
_diffrn_measured_fraction_theta_max 0.960
_diffrn_measurement_device_type 'Bruker Platinum 135 CCD'
_diffrn_measurement_method '\f and \w scans'
_diffrn_radiation_type CuK\a
_diffrn_radiation_wavelength 1.54178
_diffrn_reflns_av_R_equivalents 0.0178
_diffrn_reflns_av_unetI/netI 0.0150
_diffrn_reflns_laue_measured_fraction_full 0.983
_diffrn_reflns_laue_measured_fraction_max 0.960
_diffrn_reflns_limit_h_max 15
_diffrn_reflns_limit_h_min -15
_diffrn_reflns_limit_k_max 12
_diffrn_reflns_limit_k_min -8
_diffrn_reflns_limit_l_max 11
_diffrn_reflns_limit_l_min -10
_diffrn_reflns_number 7865
_diffrn_reflns_point_group_measured_fraction_full 0.983
_diffrn_reflns_point_group_measured_fraction_max 0.960
_diffrn_reflns_theta_full 66.000
_diffrn_reflns_theta_max 68.036
_diffrn_reflns_theta_min 5.422
_diffrn_source 'Bruker MicroStar microfocus rotating anode'
_exptl_absorpt_coefficient_mu 0.715
_exptl_absorpt_correction_T_max 1.000
_exptl_absorpt_correction_T_min 0.857
_exptl_absorpt_correction_type multi-scan
_exptl_crystal_colour colourless
_exptl_crystal_density_diffrn 1.307
_exptl_crystal_description Triangular
_exptl_crystal_F_000 536
_exptl_crystal_size_max 0.110
_exptl_crystal_size_mid 0.080
_exptl_crystal_size_min 0.050
_refine_diff_density_max 0.335
_refine_diff_density_min -0.208
_refine_diff_density_rms 0.039
_refine_ls_extinction_coef 0.0044(7)
_refine_ls_extinction_expression Fc^*^=kFc[1+0.001xFc^2^\l^3^/sin(2\q)]^-1/4^
_refine_ls_extinction_method 'SHELXL-2014/7 (Sheldrick 2014'
_refine_ls_goodness_of_fit_ref 1.092
_refine_ls_hydrogen_treatment mixed
_refine_ls_matrix_type full
_refine_ls_number_parameters 228
_refine_ls_number_reflns 2262
_refine_ls_number_restraints 0
_refine_ls_restrained_S_all 1.092
_refine_ls_R_factor_all 0.0576
_refine_ls_R_factor_gt 0.0568
_refine_ls_shift/su_max 0.001
_refine_ls_shift/su_mean 0.000
_refine_ls_structure_factor_coef Fsqd
_refine_ls_weighting_details 'w=1/[\s^2^(Fo^2^)+(0.0482P)^2^+0.8844P] where P=(Fo^2^+2Fc^2^)/3'
_refine_ls_weighting_scheme calc
_refine_ls_wR_factor_gt 0.1351
_refine_ls_wR_factor_ref 0.1357
_reflns_Friedel_coverage 0.000
_reflns_number_gt 2222
_reflns_number_total 2262
_reflns_threshold_expression 'I > 2\s(I)'
_cod_data_source_file jo5b02764_si_002.cif
_cod_data_source_block v14b
_cod_depositor_comments 'Adding full bibliography for 4031860--4031861.cif.'
_cod_database_code 4031860
_shelx_shelxl_version_number 2014/7
_shelx_space_group_comment
; 
The symmetry employed for this shelxl refinement is uniquely defined 
by the following loop, which should always be used as a source of 
symmetry information in preference to the above space-group names. 
They are only intended as comments. 
;
_shelx_estimated_absorpt_t_min 0.925
_shelx_estimated_absorpt_t_max 0.965

loop_
_space_group_symop_operation_xyz
'x, y, z'
'-x, y+1/2, -z+1/2'
'-x, -y, -z'
'x, -y-1/2, z-1/2'

loop_
_atom_site_label
_atom_site_type_symbol
_atom_site_fract_x
_atom_site_fract_y
_atom_site_fract_z
_atom_site_U_iso_or_equiv
_atom_site_adp_type
_atom_site_occupancy
_atom_site_site_symmetry_order
_atom_site_calc_flag
_atom_site_refinement_flags_posn
_atom_site_refinement_flags_adp
_atom_site_refinement_flags_occupancy
_atom_site_disorder_assembly
_atom_site_disorder_group
O1 O 0.66213(12) 0.50133(14) 0.20356(14) 0.0499(4) Uani 1 1 d . . . . .
O2 O 0.42048(11) 0.34488(14) 0.49831(13) 0.0431(4) Uani 1 1 d . . . . .
H2O H 0.453(2) 0.270(3) 0.525(3) 0.077(9) Uiso 1 1 d . . . . .
N1 N 0.50623(16) 0.48478(19) 0.28323(18) 0.0514(5) Uani 1 1 d . . . . .
H1N H 0.540(2) 0.545(3) 0.356(3) 0.079(8) Uiso 1 1 d . . . . .
N2 N 0.54544(14) 0.36151(15) 0.09023(16) 0.0438(4) Uani 1 1 d . . . . .
C1 C 0.56511(17) 0.44603(19) 0.19012(19) 0.0437(5) Uani 1 1 d . . . . .
C2 C 0.3952(9) 0.4449(12) 0.2746(13) 0.077(5) Uani 0.508(12) 1 d . . P A 1
H2A H 0.3550 0.5201 0.2951 0.092 Uiso 0.508(12) 1 calc R U P A 1
H2B H 0.3697 0.4219 0.1745 0.092 Uiso 0.508(12) 1 calc R U P A 1
C3 C 0.3671(10) 0.3493(15) 0.3564(14) 0.117(5) Uani 0.508(12) 1 d . . P A 1
H3A H 0.3825 0.2686 0.3100 0.140 Uiso 0.508(12) 1 calc R U P A 1
C4 C 0.2524(3) 0.3550(5) 0.3521(7) 0.0527(18) Uani 0.508(12) 1 d G . P A 1
C5 C 0.1821(4) 0.2780(5) 0.2656(9) 0.065(2) Uani 0.508(12) 1 d G . P A 1
H5A H 0.2076 0.2117 0.2138 0.078 Uiso 0.508(12) 1 calc R U P A 1
C6 C 0.0747(4) 0.2979(5) 0.2549(10) 0.085(3) Uani 0.508(12) 1 d G . P A 1
H6A H 0.0267 0.2453 0.1958 0.102 Uiso 0.508(12) 1 calc R U P A 1
C7 C 0.0374(3) 0.3949(8) 0.3308(8) 0.119(4) Uani 0.508(12) 1 d G . P A 1
H7A H -0.0361 0.4086 0.3235 0.143 Uiso 0.508(12) 1 calc R U P A 1
C8 C 0.1076(4) 0.4720(8) 0.4173(6) 0.125(4) Uani 0.508(12) 1 d G . P A 1
H8A H 0.0822 0.5383 0.4692 0.150 Uiso 0.508(12) 1 calc R U P A 1
C9 C 0.2151(4) 0.4520(6) 0.4280(6) 0.079(2) Uani 0.508(12) 1 d G . P A 1
H9A H 0.2631 0.5047 0.4872 0.094 Uiso 0.508(12) 1 calc R U P A 1
C10 C 0.63837(17) 0.35694(18) 0.0314(2) 0.0426(5) Uani 1 1 d . . . . .
C11 C 0.66703(19) 0.2830(2) -0.0754(2) 0.0525(6) Uani 1 1 d . . . . .
H11 H 0.6166(19) 0.219(2) -0.126(3) 0.063 Uiso 1 1 d . U . . .
C12 C 0.76609(19) 0.3013(2) -0.1102(3) 0.0584(6) Uani 1 1 d . . . . .
H12 H 0.7876 0.2515 -0.1830 0.070 Uiso 1 1 calc R U . . .
C13 C 0.83503(19) 0.3909(3) -0.0413(3) 0.0603(6) Uani 1 1 d . . . . .
H13 H 0.9021 0.4016 -0.0685 0.072 Uiso 1 1 calc R U . . .
C14 C 0.80712(19) 0.4650(2) 0.0669(2) 0.0578(6) Uani 1 1 d . . . . .
H14 H 0.8530 0.5267 0.1148 0.069 Uiso 1 1 calc R U . . .
C15 C 0.70943(17) 0.4430(2) 0.0995(2) 0.0452(5) Uani 1 1 d . . . . .
C2' C 0.3981(9) 0.4607(6) 0.2774(9) 0.039(3) Uani 0.492(12) 1 d . . P A 2
H2C H 0.3648 0.4562 0.1766 0.047 Uiso 0.492(12) 1 calc R U P A 2
H2D H 0.3663 0.5327 0.3208 0.047 Uiso 0.492(12) 1 calc R U P A 2
C3' C 0.3717(4) 0.3374(4) 0.3533(5) 0.0128(12) Uiso 0.492(12) 1 d . . P A 2
H3B H 0.4035 0.2650 0.3085 0.015 Uiso 0.492(12) 1 calc R U P A 2
C4' C 0.2534(3) 0.3179(9) 0.3325(6) 0.070(3) Uani 0.492(12) 1 d G . P A 2
C5' C 0.2017(3) 0.2639(7) 0.2080(7) 0.0556(18) Uani 0.492(12) 1 d G . P A 2
H5B H 0.2409 0.2312 0.1401 0.067 Uiso 0.492(12) 1 calc R U P A 2
C6' C 0.0926(4) 0.2576(8) 0.1827(8) 0.078(3) Uani 0.492(12) 1 d G . P A 2
H6B H 0.0573 0.2207 0.0977 0.094 Uiso 0.492(12) 1 calc R U P A 2
C7' C 0.0353(3) 0.3054(15) 0.2820(8) 0.129(6) Uani 0.492(12) 1 d G . P A 2
H7B H -0.0393 0.3011 0.2648 0.155 Uiso 0.492(12) 1 calc R U P A 2
C8' C 0.0870(5) 0.3594(19) 0.4065(6) 0.206(11) Uani 0.492(12) 1 d G . P A 2
H8B H 0.0478 0.3921 0.4744 0.247 Uiso 0.492(12) 1 calc R U P A 2
C9' C 0.1960(5) 0.3657(15) 0.4317(5) 0.124(5) Uani 0.492(12) 1 d G . P A 2
H9B H 0.2314 0.4026 0.5168 0.149 Uiso 0.492(12) 1 calc R U P A 2

loop_
_atom_site_aniso_label
_atom_site_aniso_U_11
_atom_site_aniso_U_22
_atom_site_aniso_U_33
_atom_site_aniso_U_23
_atom_site_aniso_U_13
_atom_site_aniso_U_12
O1 0.0653(10) 0.0493(8) 0.0339(7) -0.0036(6) 0.0046(6) -0.0216(7)
O2 0.0526(8) 0.0436(8) 0.0313(7) 0.0019(6) 0.0008(6) 0.0079(6)
N1 0.0669(13) 0.0523(11) 0.0353(9) 0.0023(8) 0.0091(8) -0.0148(9)
N2 0.0552(10) 0.0392(9) 0.0335(8) 0.0040(7) -0.0030(7) -0.0105(8)
C1 0.0598(13) 0.0377(10) 0.0306(9) 0.0077(8) -0.0018(8) -0.0129(9)
C2 0.047(5) 0.122(9) 0.052(6) 0.017(6) -0.017(4) -0.018(5)
C3 0.103(7) 0.167(11) 0.073(5) 0.037(6) -0.007(4) -0.001(6)
C4 0.031(3) 0.077(4) 0.048(3) 0.019(3) 0.000(3) -0.004(2)
C5 0.056(4) 0.048(3) 0.091(6) 0.003(3) 0.009(4) -0.004(3)
C6 0.044(4) 0.124(6) 0.085(6) -0.008(5) 0.005(4) -0.025(4)
C7 0.056(4) 0.184(10) 0.110(7) -0.029(6) -0.008(4) 0.056(5)
C8 0.085(5) 0.116(7) 0.159(8) -0.034(6) -0.028(5) 0.036(5)
C9 0.054(3) 0.083(5) 0.100(5) -0.014(4) 0.015(3) 0.008(3)
C10 0.0538(12) 0.0365(10) 0.0340(9) 0.0051(8) -0.0038(8) -0.0055(9)
C11 0.0597(14) 0.0428(12) 0.0508(12) -0.0057(10) -0.0032(10) -0.0033(10)
C12 0.0648(15) 0.0540(14) 0.0542(13) -0.0051(11) 0.0031(11) 0.0083(11)
C13 0.0525(13) 0.0729(16) 0.0533(13) 0.0011(12) 0.0017(10) -0.0009(12)
C14 0.0589(14) 0.0683(15) 0.0430(12) -0.0024(11) -0.0012(10) -0.0187(12)
C15 0.0580(13) 0.0443(11) 0.0306(9) 0.0016(8) -0.0012(8) -0.0098(9)
C2' 0.077(7) 0.013(2) 0.029(4) 0.006(2) 0.018(4) 0.012(3)
C4' 0.063(6) 0.107(7) 0.040(3) 0.022(4) 0.011(3) 0.022(4)
C5' 0.036(3) 0.073(4) 0.055(4) 0.024(3) 0.000(2) -0.006(3)
C6' 0.045(3) 0.121(6) 0.066(4) 0.041(4) 0.001(3) -0.009(4)
C7' 0.027(4) 0.297(18) 0.068(5) 0.043(8) 0.023(3) 0.016(6)
C8' 0.060(5) 0.47(3) 0.092(6) -0.001(11) 0.029(5) 0.074(10)
C9' 0.050(4) 0.254(16) 0.064(4) -0.001(7) 0.000(3) 0.030(7)

loop_
_atom_type_symbol
_atom_type_description
_atom_type_scat_dispersion_real
_atom_type_scat_dispersion_imag
_atom_type_scat_source
C C 0.0181 0.0091 'International Tables Vol C Tables 4.2.6.8 and 6.1.1.4'
H H 0.0000 0.0000 'International Tables Vol C Tables 4.2.6.8 and 6.1.1.4'
N N 0.0311 0.0180 'International Tables Vol C Tables 4.2.6.8 and 6.1.1.4'
O O 0.0492 0.0322 'International Tables Vol C Tables 4.2.6.8 and 6.1.1.4'

loop_
_geom_angle_atom_site_label_1
_geom_angle_atom_site_label_2
_geom_angle_atom_site_label_3
_geom_angle
C1 O1 C15 103.96(15)
C3 O2 H2O 115.2(19)
C3' O2 H2O 109.4(18)
C1 N1 C2' 126.0(4)
C1 N1 C2 121.8(5)
C1 N1 H1N 115.7(16)
C2' N1 H1N 117.8(16)
C2 N1 H1N 122.5(17)
C1 N2 C10 103.81(17)
N2 C1 N1 129.8(2)
N2 C1 O1 115.50(19)
N1 C1 O1 114.71(17)
C3 C2 N1 121.6(9)
C3 C2 H2A 106.9
N1 C2 H2A 106.9
C3 C2 H2B 106.9
N1 C2 H2B 106.9
H2A C2 H2B 106.7
C2 C3 O2 116.0(11)
C2 C3 C4 108.2(11)
O2 C3 C4 110.9(9)
C2 C3 H3A 107.1
O2 C3 H3A 107.1
C4 C3 H3A 107.1
C5 C4 C9 120.0
C5 C4 C3 123.1(7)
C9 C4 C3 116.5(7)
C4 C5 C6 120.0
C4 C5 H5A 120.0
C6 C5 H5A 120.0
C7 C6 C5 120.0
C7 C6 H6A 120.0
C5 C6 H6A 120.0
C8 C7 C6 120.0
C8 C7 H7A 120.0
C6 C7 H7A 120.0
C7 C8 C9 120.0
C7 C8 H8A 120.0
C9 C8 H8A 120.0
C8 C9 C4 120.0
C8 C9 H9A 120.0
C4 C9 H9A 120.0
C15 C10 C11 119.2(2)
C15 C10 N2 109.44(18)
C11 C10 N2 131.40(19)
C10 C11 C12 117.6(2)
C10 C11 H11 120.5(14)
C12 C11 H11 121.8(14)
C11 C12 C13 121.7(2)
C11 C12 H12 119.2
C13 C12 H12 119.2
C14 C13 C12 121.0(2)
C14 C13 H13 119.5
C12 C13 H13 119.5
C15 C14 C13 115.6(2)
C15 C14 H14 122.2
C13 C14 H14 122.2
C14 C15 C10 124.9(2)
C14 C15 O1 127.83(19)
C10 C15 O1 107.28(18)
N1 C2' C3' 115.0(6)
N1 C2' H2C 108.5
C3' C2' H2C 108.5
N1 C2' H2D 108.5
C3' C2' H2D 108.5
H2C C2' H2D 107.5
O2 C3' C4' 114.2(4)
O2 C3' C2' 108.0(4)
C4' C3' C2' 110.0(6)
O2 C3' H3B 108.2
C4' C3' H3B 108.2
C2' C3' H3B 108.2
C5' C4' C9' 120.0
C5' C4' C3' 120.0(4)
C9' C4' C3' 119.7(4)
C6' C5' C4' 120.0
C6' C5' H5B 120.0
C4' C5' H5B 120.0
C5' C6' C7' 120.0
C5' C6' H6B 120.0
C7' C6' H6B 120.0
C8' C7' C6' 120.0
C8' C7' H7B 120.0
C6' C7' H7B 120.0
C7' C8' C9' 120.0
C7' C8' H8B 120.0
C9' C8' H8B 120.0
C8' C9' C4' 120.0
C8' C9' H9B 120.0
C4' C9' H9B 120.0

loop_
_geom_bond_atom_site_label_1
_geom_bond_atom_site_label_2
_geom_bond_distance
O1 C1 1.370(2)
O1 C15 1.393(3)
O2 C3 1.418(13)
O2 C3' 1.427(5)
O2 H2O 0.92(3)
N1 C1 1.325(3)
N1 C2' 1.410(11)
N1 C2 1.483(12)
N1 H1N 0.99(3)
N2 C1 1.305(3)
N2 C10 1.405(3)
C2 C3 1.367(18)
C2 H2A 0.9900
C2 H2B 0.9900
C3 C4 1.475(13)
C3 H3A 1.0000
C4 C5 1.3900
C4 C9 1.3900
C5 C6 1.3900
C5 H5A 0.9500
C6 C7 1.3900
C6 H6A 0.9500
C7 C8 1.3900
C7 H7A 0.9500
C8 C9 1.3900
C8 H8A 0.9500
C9 H9A 0.9500
C10 C15 1.381(3)
C10 C11 1.385(3)
C11 C12 1.385(3)
C11 H11 1.01(3)
C12 C13 1.394(3)
C12 H12 0.9500
C13 C14 1.392(3)
C13 H13 0.9500
C14 C15 1.366(3)
C14 H14 0.9500
C2' C3' 1.563(9)
C2' H2C 0.9900
C2' H2D 0.9900
C3' C4' 1.521(6)
C3' H3B 1.0000
C4' C5' 1.3900
C4' C9' 1.3900
C5' C6' 1.3900
C5' H5B 0.9500
C6' C7' 1.3900
C6' H6B 0.9500
C7' C8' 1.3900
C7' H7B 0.9500
C8' C9' 1.3900
C8' H8B 0.9500
C9' H9B 0.9500

loop_
_geom_hbond_atom_site_label_D
_geom_hbond_atom_site_label_H
_geom_hbond_atom_site_label_A
_geom_hbond_distance_DH
_geom_hbond_distance_HA
_geom_hbond_distance_DA
_geom_hbond_angle_DHA
_geom_hbond_site_symmetry_A
O2 H2O N2 0.92(3) 1.88(3) 2.779(2) 168(3) 4_566
N1 H1N O2 0.99(3) 1.83(3) 2.808(2) 169(2) 3_666
C11 H11 N1 1.01(3) 2.66(3) 3.650(3) 167(2) 4_565

loop_
_geom_torsion_atom_site_label_1
_geom_torsion_atom_site_label_2
_geom_torsion_atom_site_label_3
_geom_torsion_atom_site_label_4
_geom_torsion
C10 N2 C1 N1 -177.2(2)
C10 N2 C1 O1 1.1(2)
C2' N1 C1 N2 -13.8(5)
C2 N1 C1 N2 -8.2(7)
C2' N1 C1 O1 167.9(4)
C2 N1 C1 O1 173.5(6)
C15 O1 C1 N2 -0.6(2)
C15 O1 C1 N1 177.93(17)
C1 N1 C2 C3 98.8(12)
N1 C2 C3 O2 39.7(18)
N1 C2 C3 C4 165.0(9)
C2 C3 C4 C5 99.8(11)
O2 C3 C4 C5 -131.9(8)
C2 C3 C4 C9 -73.1(11)
O2 C3 C4 C9 55.1(13)
C9 C4 C5 C6 0.0
C3 C4 C5 C6 -172.8(9)
C4 C5 C6 C7 0.0
C5 C6 C7 C8 0.0
C6 C7 C8 C9 0.0
C7 C8 C9 C4 0.0
C5 C4 C9 C8 0.0
C3 C4 C9 C8 173.2(8)
C1 N2 C10 C15 -1.2(2)
C1 N2 C10 C11 177.9(2)
C15 C10 C11 C12 -1.2(3)
N2 C10 C11 C12 179.9(2)
C10 C11 C12 C13 -0.2(4)
C11 C12 C13 C14 0.7(4)
C12 C13 C14 C15 0.2(4)
C13 C14 C15 C10 -1.7(3)
C13 C14 C15 O1 179.0(2)
C11 C10 C15 C14 2.2(3)
N2 C10 C15 C14 -178.6(2)
C11 C10 C15 O1 -178.32(18)
N2 C10 C15 O1 0.8(2)
C1 O1 C15 C14 179.2(2)
C1 O1 C15 C10 -0.2(2)
C1 N1 C2' C3' 89.5(6)
N1 C2' C3' O2 58.1(6)
N1 C2' C3' C4' -176.7(5)
O2 C3' C4' C5' -156.3(4)
C2' C3' C4' C5' 82.1(7)
O2 C3' C4' C9' 30.2(6)
C2' C3' C4' C9' -91.4(6)
C9' C4' C5' C6' 0.0
C3' C4' C5' C6' -173.5(6)
C4' C5' C6' C7' 0.0
C5' C6' C7' C8' 0.0
C6' C7' C8' C9' 0.0
C7' C8' C9' C4' 0.0
C5' C4' C9' C8' 0.0
C3' C4' C9' C8' 173.6(6)
